data_4031046
loop_
_publ_author_name
'Jin, Xing'
'Willeke, Matthias'
'Lucchesi, Ralph'
'Daniliuc, Constantin-Gabriel'
'Fr\"ohlich, Roland'
'Wibbeling, Birgit'
'Uhl, Werner'
'W\"urthwein, Ernst-Ulrich'

_publ_section_title
;
 Hydroalumination of Ketenimines and Subsequent Reactions with
 Heterocumulenes: Synthesis of Unsaturated Amide Derivatives and
 1,3-Diimines.
;
_journal_issue 12
_journal_name_full 'The Journal of organic chemistry'
_journal_page_first 6062
_journal_page_last 6075
_journal_paper_doi 10.1021/acs.joc.5b00466
_journal_volume 80
_journal_year 2015
_chemical_formula_sum 'C38 H58 Al N3'
_chemical_formula_weight 583.85
_chemical_name_systematic
; 
 ? 
;
_space_group_IT_number 2
_symmetry_cell_setting triclinic
_symmetry_space_group_name_Hall '-P 1'
_symmetry_space_group_name_H-M 'P -1'
_atom_sites_solution_hydrogens geom
_atom_sites_solution_primary direct
_atom_sites_solution_secondary difmap
_audit_creation_method SHELXL-97
_cell_angle_alpha 89.1290(10)
_cell_angle_beta 79.1110(10)
_cell_angle_gamma 79.7430(10)
_cell_formula_units_Z 2
_cell_length_a 9.57260(10)
_cell_length_b 10.3245(2)
_cell_length_c 19.0030(3)
_cell_measurement_reflns_used 4439
_cell_measurement_temperature 223(2)
_cell_measurement_theta_max 28.28
_cell_measurement_theta_min 4.08
_cell_volume 1814.49(5)
_computing_cell_refinement 'Collect (Nonius B.V., 1998)'
_computing_data_collection 'Collect (Nonius B.V., 1998)'
_computing_data_reduction 'Denzo-SMN (Otwinowski & Minor, 1997)'
_computing_molecular_graphics 'XP (BrukerAXS, 2000)'
_computing_publication_material 'SHELXL-97 (Sheldrick, 1997)'
_computing_structure_refinement 'SHELXL-97 (Sheldrick, 1997)'
_computing_structure_solution 'SHELXS-97 (Sheldrick, 1990)'
_diffrn_ambient_temperature 223(2)
_diffrn_measured_fraction_theta_full 0.973
_diffrn_measured_fraction_theta_max 0.973
_diffrn_measurement_device_type 'Nonius KappaCCD APEXII'
_diffrn_measurement_method '\w and \f scans'
_diffrn_radiation_monochromator 'Montel mirror'
_diffrn_radiation_source 'rotating anode Nonius FR591'
_diffrn_radiation_type MoK\a
_diffrn_radiation_wavelength 0.71073
_diffrn_reflns_av_R_equivalents 0.037
_diffrn_reflns_av_sigmaI/netI 0.0315
_diffrn_reflns_limit_h_max 11
_diffrn_reflns_limit_h_min -11
_diffrn_reflns_limit_k_max 11
_diffrn_reflns_limit_k_min -12
_diffrn_reflns_limit_l_max 22
_diffrn_reflns_limit_l_min -22
_diffrn_reflns_number 16600
_diffrn_reflns_theta_full 25.00
_diffrn_reflns_theta_max 25.00
_diffrn_reflns_theta_min 4.15
_exptl_absorpt_coefficient_mu 0.084
_exptl_absorpt_correction_T_max 0.9777
_exptl_absorpt_correction_T_min 0.9475
_exptl_absorpt_correction_type multi-scan
_exptl_absorpt_process_details 'Denzo (Otwinowski, Borek, Majewski & Minor, 2003)'
_exptl_crystal_colour colourless
_exptl_crystal_density_diffrn 1.069
_exptl_crystal_density_method 'not measured'
_exptl_crystal_description column
_exptl_crystal_F_000 640
_exptl_crystal_size_max 0.65
_exptl_crystal_size_mid 0.30
_exptl_crystal_size_min 0.27
_refine_diff_density_max 0.236
_refine_diff_density_min -0.194
_refine_diff_density_rms 0.033
_refine_ls_extinction_method none
_refine_ls_goodness_of_fit_ref 1.055
_refine_ls_hydrogen_treatment constr
_refine_ls_matrix_type full
_refine_ls_number_parameters 409
_refine_ls_number_reflns 6230
_refine_ls_number_restraints 40
_refine_ls_restrained_S_all 1.059
_refine_ls_R_factor_all 0.0531
_refine_ls_R_factor_gt 0.0470
_refine_ls_shift/su_max 0.000
_refine_ls_shift/su_mean 0.000
_refine_ls_structure_factor_coef Fsqd
_refine_ls_weighting_details 'calc w=1/[\s^2^(Fo^2^)+(0.0319P)^2^+0.9622P] where P=(Fo^2^+2Fc^2^)/3'
_refine_ls_weighting_scheme calc
_refine_ls_wR_factor_gt 0.1096
_refine_ls_wR_factor_ref 0.1156
_reflns_number_gt 5593
_reflns_number_total 6230
_reflns_threshold_expression >2sigma(I)
_cod_data_source_file jo5b00466_si_002.cif
_cod_data_source_block wue6296
_cod_depositor_comments 'Adding full bibliography for 4031041--4031057.cif.'
_cod_original_sg_symbol_H-M P-1
_cod_database_code 4031046

loop_
_symmetry_equiv_pos_as_xyz
'x, y, z'
'-x, -y, -z'

loop_
_atom_site_label
_atom_site_type_symbol
_atom_site_fract_x
_atom_site_fract_y
_atom_site_fract_z
_atom_site_U_iso_or_equiv
_atom_site_adp_type
_atom_site_occupancy
_atom_site_symmetry_multiplicity
_atom_site_calc_flag
_atom_site_refinement_flags
_atom_site_disorder_assembly
_atom_site_disorder_group
Al1 Al 0.21175(5) 0.71484(5) 0.16339(3) 0.03454(14) Uani 1 1 d . . .
C1 C 0.18075(17) 1.02704(16) 0.36904(8) 0.0325(3) Uani 1 1 d . . .
C2 C 0.08834(17) 1.07052(16) 0.32549(9) 0.0339(4) Uani 1 1 d . A .
H2 H 0.0707 1.1613 0.3169 0.041 Uiso 1 1 calc R . .
N3 N 0.01588(14) 0.99030(13) 0.29168(7) 0.0324(3) Uani 1 1 d . . .
C4 C 0.09388(16) 0.88737(15) 0.24507(8) 0.0298(3) Uani 1 1 d . A .
N5 N 0.04642(14) 0.77527(13) 0.23786(7) 0.0328(3) Uani 1 1 d . A .
N6 N 0.21900(14) 0.88749(13) 0.20029(7) 0.0344(3) Uani 1 1 d . A .
C7 C -0.12931(18) 1.05030(18) 0.27767(10) 0.0416(4) Uani 1 1 d . A .
H7 H -0.1669 0.9811 0.2552 0.050 Uiso 1 1 calc R . .
C8 C -0.1198(2) 1.1619(2) 0.22474(14) 0.0628(6) Uani 1 1 d . . .
H8A H -0.0832 1.2317 0.2451 0.094 Uiso 1 1 calc R A .
H8B H -0.2152 1.1960 0.2148 0.094 Uiso 1 1 calc R . .
H8C H -0.0551 1.1292 0.1806 0.094 Uiso 1 1 calc R . .
C9 C -0.2326(2) 1.0919(3) 0.34709(14) 0.0778(8) Uani 1 1 d . . .
H9A H -0.2388 1.0163 0.3777 0.117 Uiso 1 1 calc R A .
H9B H -0.3275 1.1276 0.3371 0.117 Uiso 1 1 calc R . .
H9C H -0.1979 1.1586 0.3711 0.117 Uiso 1 1 calc R . .
C11 C 0.26654(17) 1.11731(16) 0.39420(9) 0.0346(4) Uani 1 1 d . . .
C12 C 0.2957(2) 1.22952(18) 0.35628(10) 0.0450(4) Uani 1 1 d . . .
H12 H 0.2629 1.2470 0.3129 0.054 Uiso 1 1 calc R . .
C13 C 0.3716(2) 1.3152(2) 0.38115(12) 0.0554(5) Uani 1 1 d . . .
H13 H 0.3879 1.3911 0.3552 0.066 Uiso 1 1 calc R . .
C14 C 0.4235(2) 1.2901(2) 0.44383(12) 0.0548(5) Uani 1 1 d . . .
H14 H 0.4755 1.3483 0.4607 0.066 Uiso 1 1 calc R . .
C15 C 0.3985(2) 1.1790(2) 0.48150(11) 0.0500(5) Uani 1 1 d . . .
H15 H 0.4342 1.1612 0.5241 0.060 Uiso 1 1 calc R . .
C16 C 0.32112(19) 1.09302(18) 0.45719(9) 0.0407(4) Uani 1 1 d . . .
H16 H 0.3052 1.0174 0.4835 0.049 Uiso 1 1 calc R . .
C21 C 0.19371(17) 0.89070(16) 0.39769(8) 0.0326(3) Uani 1 1 d . . .
C22 C 0.07561(18) 0.85467(17) 0.44340(9) 0.0390(4) Uani 1 1 d . . .
H22 H -0.0130 0.9137 0.4522 0.047 Uiso 1 1 calc R . .
C23 C 0.0863(2) 0.73382(19) 0.47601(10) 0.0455(4) Uani 1 1 d . . .
H23 H 0.0058 0.7116 0.5071 0.055 Uiso 1 1 calc R . .
C24 C 0.2152(2) 0.64567(19) 0.46300(10) 0.0459(4) Uani 1 1 d . . .
H24 H 0.2230 0.5635 0.4853 0.055 Uiso 1 1 calc R . .
C25 C 0.33276(19) 0.67921(18) 0.41687(10) 0.0430(4) Uani 1 1 d . . .
H25 H 0.4203 0.6189 0.4073 0.052 Uiso 1 1 calc R . .
C26 C 0.32269(18) 0.80043(17) 0.38475(9) 0.0382(4) Uani 1 1 d . . .
H26 H 0.4037 0.8222 0.3538 0.046 Uiso 1 1 calc R . .
C31 C -0.05833(17) 0.72330(16) 0.29206(9) 0.0338(4) Uani 1 1 d . . .
H31 H -0.0886 0.7857 0.3334 0.041 Uiso 1 1 calc R A .
C32 C 0.01305(19) 0.59151(18) 0.31730(10) 0.0444(4) Uani 1 1 d . A .
H32A H 0.0963 0.6041 0.3378 0.053 Uiso 1 1 calc R . .
H32B H 0.0485 0.5307 0.2761 0.053 Uiso 1 1 calc R . .
C33 C -0.0919(2) 0.5310(2) 0.37334(12) 0.0577(5) Uani 1 1 d . . .
H33A H -0.0438 0.4445 0.3863 0.069 Uiso 1 1 calc R A .
H33B H -0.1193 0.5871 0.4166 0.069 Uiso 1 1 calc R . .
C34 C -0.2269(2) 0.5162(2) 0.34541(12) 0.0576(5) Uani 1 1 d . A .
H34A H -0.2012 0.4513 0.3059 0.069 Uiso 1 1 calc R . .
H34B H -0.2954 0.4839 0.3837 0.069 Uiso 1 1 calc R . .
C35 C -0.2978(2) 0.64668(19) 0.31941(11) 0.0482(5) Uani 1 1 d . . .
H35A H -0.3333 0.7085 0.3602 0.058 Uiso 1 1 calc R A .
H35B H -0.3809 0.6336 0.2989 0.058 Uiso 1 1 calc R . .
C36 C -0.19198(18) 0.70513(18) 0.26316(10) 0.0409(4) Uani 1 1 d . A .
H36A H -0.2399 0.7905 0.2486 0.049 Uiso 1 1 calc R . .
H36B H -0.1626 0.6468 0.2208 0.049 Uiso 1 1 calc R . .
C41 C 0.28727(18) 1.00174(17) 0.17964(9) 0.0375(4) Uani 1 1 d . . .
H41 H 0.2295 1.0795 0.2078 0.045 Uiso 1 1 calc R A .
C42 C 0.4388(2) 0.9779(2) 0.19637(11) 0.0522(5) Uani 1 1 d . A .
H42A H 0.4932 0.8954 0.1729 0.063 Uiso 1 1 calc R . .
H42B H 0.4324 0.9681 0.2482 0.063 Uiso 1 1 calc R . .
C43 C 0.5203(3) 1.0895(3) 0.17142(12) 0.0660(6) Uani 1 1 d . . .
H43A H 0.4738 1.1694 0.1997 0.079 Uiso 1 1 calc R A .
H43B H 0.6197 1.0661 0.1796 0.079 Uiso 1 1 calc R . .
C44 C 0.5231(3) 1.1169(2) 0.09256(12) 0.0656(6) Uani 1 1 d . A .
H44A H 0.5695 1.1933 0.0792 0.079 Uiso 1 1 calc R . .
H44B H 0.5804 1.0410 0.0638 0.079 Uiso 1 1 calc R . .
C45 C 0.3723(3) 1.1432(2) 0.07671(12) 0.0635(6) Uani 1 1 d . . .
H45A H 0.3772 1.1562 0.0252 0.076 Uiso 1 1 calc R A .
H45B H 0.3180 1.2241 0.1019 0.076 Uiso 1 1 calc R . .
C46 C 0.2933(2) 1.0291(2) 0.10018(10) 0.0483(5) Uani 1 1 d . A .
H46A H 0.1947 1.0503 0.0907 0.058 Uiso 1 1 calc R . .
H46B H 0.3430 0.9499 0.0720 0.058 Uiso 1 1 calc R . .
C51 C 0.1688(2) 0.7014(2) 0.06640(10) 0.0540(5) Uani 0.851(4) 1 d PD A 1
H51A H 0.2137 0.7676 0.0373 0.065 Uiso 0.851(4) 1 calc PR A 1
H51B H 0.2199 0.6152 0.0464 0.065 Uiso 0.851(4) 1 calc PR A 1
C52 C 0.0150(3) 0.7162(3) 0.05373(12) 0.0529(6) Uani 0.851(4) 1 d PD A 1
H52 H -0.0334 0.6545 0.0858 0.063 Uiso 0.851(4) 1 calc PR A 1
C53 C 0.0067(4) 0.6808(4) -0.02294(16) 0.0775(10) Uani 0.851(4) 1 d PD A 1
H53A H -0.0935 0.6835 -0.0266 0.116 Uiso 0.851(4) 1 calc PR A 1
H53B H 0.0610 0.5929 -0.0353 0.116 Uiso 0.851(4) 1 calc PR A 1
H53C H 0.0473 0.7434 -0.0556 0.116 Uiso 0.851(4) 1 calc PR A 1
C54 C -0.0694(6) 0.8551(7) 0.0738(3) 0.0844(17) Uani 0.851(4) 1 d PD A 1
H54A H -0.0663 0.8756 0.1231 0.127 Uiso 0.851(4) 1 calc PR A 1
H54B H -0.1690 0.8597 0.0687 0.127 Uiso 0.851(4) 1 calc PR A 1
H54C H -0.0262 0.9181 0.0424 0.127 Uiso 0.851(4) 1 calc PR A 1
C51A C 0.1688(2) 0.7014(2) 0.06640(10) 0.0540(5) Uani 0.149(4) 1 d P A 2
H51C H 0.2623 0.6938 0.0336 0.065 Uiso 0.149(4) 1 calc PR A 2
H51D H 0.1386 0.6160 0.0643 0.065 Uiso 0.149(4) 1 calc PR A 2
C52A C 0.0673(13) 0.7941(12) 0.0329(6) 0.0529(6) Uani 0.149(4) 1 d PD A 2
H52A H 0.1073 0.8759 0.0227 0.063 Uiso 0.149(4) 1 calc PR A 2
C53A C 0.057(3) 0.733(2) -0.0381(8) 0.0775(10) Uani 0.149(4) 1 d PD A 2
H53D H 0.0737 0.7957 -0.0762 0.116 Uiso 0.149(4) 1 calc PR A 2
H53E H -0.0386 0.7119 -0.0350 0.116 Uiso 0.149(4) 1 calc PR A 2
H53F H 0.1291 0.6539 -0.0484 0.116 Uiso 0.149(4) 1 calc PR A 2
C54A C -0.083(3) 0.830(5) 0.079(2) 0.0844(17) Uani 0.149(4) 1 d PD A 2
H54D H -0.0752 0.8667 0.1248 0.127 Uiso 0.149(4) 1 calc PR A 2
H54E H -0.1260 0.7515 0.0877 0.127 Uiso 0.149(4) 1 calc PR A 2
H54F H -0.1430 0.8942 0.0550 0.127 Uiso 0.149(4) 1 calc PR A 2
C55 C 0.3601(2) 0.5736(2) 0.18950(11) 0.0514(5) Uani 0.441(3) 1 d PD A 1
H55A H 0.3933 0.6052 0.2307 0.062 Uiso 0.441(3) 1 calc PR A 1
H55B H 0.3130 0.4986 0.2056 0.062 Uiso 0.441(3) 1 calc PR A 1
C56 C 0.4921(5) 0.5230(5) 0.1333(3) 0.0469(7) Uani 0.441(3) 1 d PD A 1
H56 H 0.4580 0.4721 0.0982 0.056 Uiso 0.441(3) 1 calc PR A 1
C57 C 0.6065(14) 0.4259(8) 0.1624(7) 0.0597(16) Uani 0.441(3) 1 d PD A 1
H57A H 0.6794 0.3845 0.1229 0.090 Uiso 0.441(3) 1 calc PR A 1
H57B H 0.5613 0.3591 0.1895 0.090 Uiso 0.441(3) 1 calc PR A 1
H57C H 0.6514 0.4725 0.1934 0.090 Uiso 0.441(3) 1 calc PR A 1
C58 C 0.562(3) 0.6276(19) 0.0903(8) 0.079(2) Uani 0.441(3) 1 d PD A 1
H58A H 0.6428 0.5855 0.0543 0.118 Uiso 0.441(3) 1 calc PR A 1
H58B H 0.5971 0.6816 0.1222 0.118 Uiso 0.441(3) 1 calc PR A 1
H58C H 0.4918 0.6825 0.0670 0.118 Uiso 0.441(3) 1 calc PR A 1
C55A C 0.3601(2) 0.5736(2) 0.18950(11) 0.0514(5) Uani 0.559(3) 1 d P A 2
H55C H 0.3464 0.5734 0.2419 0.062 Uiso 0.559(3) 1 calc PR A 2
H55D H 0.3394 0.4897 0.1745 0.062 Uiso 0.559(3) 1 calc PR A 2
C56A C 0.5144(3) 0.5746(4) 0.1616(2) 0.0469(7) Uani 0.559(3) 1 d PD A 2
H56A H 0.5376 0.6500 0.1860 0.056 Uiso 0.559(3) 1 calc PR A 2
C57A C 0.6159(10) 0.4536(6) 0.1804(5) 0.0597(16) Uani 0.559(3) 1 d PD A 2
H57D H 0.6053 0.3776 0.1538 0.090 Uiso 0.559(3) 1 calc PR A 2
H57E H 0.5922 0.4380 0.2314 0.090 Uiso 0.559(3) 1 calc PR A 2
H57F H 0.7149 0.4680 0.1681 0.090 Uiso 0.559(3) 1 calc PR A 2
C58A C 0.550(2) 0.6008(15) 0.0819(6) 0.079(2) Uani 0.559(3) 1 d PD A 2
H58D H 0.4899 0.6823 0.0714 0.118 Uiso 0.559(3) 1 calc PR A 2
H58E H 0.5307 0.5288 0.0551 0.118 Uiso 0.559(3) 1 calc PR A 2
H58F H 0.6508 0.6081 0.0684 0.118 Uiso 0.559(3) 1 calc PR A 2

loop_
_atom_site_aniso_label
_atom_site_aniso_U_11
_atom_site_aniso_U_22
_atom_site_aniso_U_33
_atom_site_aniso_U_23
_atom_site_aniso_U_13
_atom_site_aniso_U_12
Al1 0.0334(3) 0.0350(3) 0.0334(3) -0.0006(2) -0.0025(2) -0.0051(2)
C1 0.0350(8) 0.0323(8) 0.0285(8) -0.0011(6) -0.0035(6) -0.0038(7)
C2 0.0372(9) 0.0281(8) 0.0349(9) -0.0003(7) -0.0055(7) -0.0036(7)
N3 0.0320(7) 0.0312(7) 0.0336(7) 0.0000(6) -0.0085(6) -0.0023(5)
C4 0.0305(8) 0.0309(8) 0.0282(8) 0.0038(6) -0.0084(6) -0.0033(6)
N5 0.0319(7) 0.0316(7) 0.0341(7) 0.0004(6) -0.0020(6) -0.0078(6)
N6 0.0338(7) 0.0348(7) 0.0345(7) 0.0018(6) -0.0023(6) -0.0104(6)
C7 0.0332(9) 0.0401(10) 0.0512(11) -0.0034(8) -0.0135(8) 0.0008(7)
C8 0.0646(13) 0.0451(11) 0.0870(16) 0.0139(11) -0.0422(12) -0.0037(10)
C9 0.0422(12) 0.106(2) 0.0724(16) -0.0161(14) -0.0015(11) 0.0129(12)
C11 0.0344(8) 0.0338(9) 0.0333(8) -0.0055(7) -0.0040(7) -0.0015(7)
C12 0.0546(11) 0.0394(10) 0.0436(10) -0.0002(8) -0.0140(8) -0.0106(8)
C13 0.0672(13) 0.0406(11) 0.0629(13) -0.0007(9) -0.0151(11) -0.0184(10)
C14 0.0547(12) 0.0483(12) 0.0645(13) -0.0167(10) -0.0152(10) -0.0123(9)
C15 0.0477(11) 0.0571(12) 0.0463(11) -0.0125(9) -0.0161(9) -0.0031(9)
C16 0.0410(9) 0.0429(10) 0.0367(9) -0.0040(7) -0.0074(7) -0.0030(8)
C21 0.0361(8) 0.0347(9) 0.0276(8) 0.0000(6) -0.0078(6) -0.0056(7)
C22 0.0347(9) 0.0436(10) 0.0351(9) 0.0005(7) -0.0020(7) -0.0022(7)
C23 0.0454(10) 0.0507(11) 0.0381(10) 0.0090(8) 0.0007(8) -0.0121(8)
C24 0.0533(11) 0.0416(10) 0.0418(10) 0.0126(8) -0.0077(8) -0.0082(8)
C25 0.0395(9) 0.0379(9) 0.0477(10) 0.0064(8) -0.0058(8) 0.0002(7)
C26 0.0350(9) 0.0379(9) 0.0395(9) 0.0052(7) -0.0024(7) -0.0060(7)
C31 0.0322(8) 0.0357(9) 0.0324(8) 0.0004(7) -0.0004(6) -0.0095(7)
C32 0.0392(9) 0.0461(10) 0.0472(10) 0.0116(8) -0.0052(8) -0.0101(8)
C33 0.0559(12) 0.0578(13) 0.0583(13) 0.0226(10) -0.0032(10) -0.0170(10)
C34 0.0571(12) 0.0553(12) 0.0617(13) 0.0124(10) 0.0010(10) -0.0276(10)
C35 0.0374(9) 0.0534(11) 0.0534(11) -0.0051(9) 0.0012(8) -0.0172(8)
C36 0.0351(9) 0.0429(10) 0.0454(10) 0.0018(8) -0.0053(7) -0.0109(7)
C41 0.0399(9) 0.0375(9) 0.0359(9) 0.0028(7) -0.0021(7) -0.0146(7)
C42 0.0476(11) 0.0664(13) 0.0505(11) 0.0102(10) -0.0142(9) -0.0264(10)
C43 0.0631(14) 0.0859(17) 0.0610(13) 0.0034(12) -0.0108(11) -0.0468(13)
C44 0.0742(15) 0.0742(15) 0.0540(12) -0.0012(11) 0.0073(11) -0.0484(13)
C45 0.0871(16) 0.0618(14) 0.0471(12) 0.0174(10) -0.0076(11) -0.0351(12)
C46 0.0553(11) 0.0527(11) 0.0425(10) 0.0123(9) -0.0119(9) -0.0230(9)
C51 0.0499(11) 0.0704(14) 0.0409(10) -0.0121(9) -0.0062(9) -0.0097(10)
C52 0.0551(14) 0.0636(16) 0.0419(12) 0.0014(11) -0.0135(10) -0.0108(11)
C53 0.077(2) 0.107(3) 0.0550(17) -0.0081(17) -0.0279(15) -0.0166(18)
C54 0.088(2) 0.092(4) 0.0644(19) -0.003(2) -0.0283(15) 0.022(2)
C51A 0.0499(11) 0.0704(14) 0.0409(10) -0.0121(9) -0.0062(9) -0.0097(10)
C52A 0.0551(14) 0.0636(16) 0.0419(12) 0.0014(11) -0.0135(10) -0.0108(11)
C53A 0.077(2) 0.107(3) 0.0550(17) -0.0081(17) -0.0279(15) -0.0166(18)
C54A 0.088(2) 0.092(4) 0.0644(19) -0.003(2) -0.0283(15) 0.022(2)
C55 0.0488(11) 0.0460(11) 0.0526(11) 0.0056(9) -0.0029(9) 0.0020(9)
C56 0.0424(15) 0.0420(19) 0.054(2) -0.0017(13) -0.0087(14) -0.0031(13)
C57 0.0510(16) 0.041(3) 0.085(4) -0.004(3) -0.019(2) 0.002(2)
C58 0.054(3) 0.092(6) 0.075(3) 0.018(3) 0.009(2) 0.002(3)
C55A 0.0488(11) 0.0460(11) 0.0526(11) 0.0056(9) -0.0029(9) 0.0020(9)
C56A 0.0424(15) 0.0420(19) 0.054(2) -0.0017(13) -0.0087(14) -0.0031(13)
C57A 0.0510(16) 0.041(3) 0.085(4) -0.004(3) -0.019(2) 0.002(2)
C58A 0.054(3) 0.092(6) 0.075(3) 0.018(3) 0.009(2) 0.002(3)

loop_
_atom_type_symbol
_atom_type_description
_atom_type_scat_dispersion_real
_atom_type_scat_dispersion_imag
_atom_type_scat_source
C C 0.0033 0.0016 'International Tables Vol C Tables 4.2.6.8 and 6.1.1.4'
H H 0.0000 0.0000 'International Tables Vol C Tables 4.2.6.8 and 6.1.1.4'
N N 0.0061 0.0033 'International Tables Vol C Tables 4.2.6.8 and 6.1.1.4'
Al Al 0.0645 0.0514 'International Tables Vol C Tables 4.2.6.8 and 6.1.1.4'

loop_
_geom_angle_atom_site_label_1
_geom_angle_atom_site_label_2
_geom_angle_atom_site_label_3
_geom_angle
N5 Al1 N6 68.84(6)
N5 Al1 C55 116.19(7)
N6 Al1 C55 113.48(8)
N5 Al1 C51 115.33(7)
N6 Al1 C51 118.50(8)
C55 Al1 C51 116.14(9)
N5 Al1 C4 34.45(5)
N6 Al1 C4 34.39(5)
C55 Al1 C4 120.98(7)
C51 Al1 C4 122.87(8)
C2 C1 C11 120.24(15)
C2 C1 C21 121.64(15)
C11 C1 C21 118.00(14)
C1 C2 N3 124.73(15)
C1 C2 H2 117.6
N3 C2 H2 117.6
C4 N3 C2 120.51(13)
C4 N3 C7 116.27(13)
C2 N3 C7 117.11(13)
N6 C4 N5 110.38(14)
N6 C4 N3 126.58(14)
N5 C4 N3 122.98(14)
N6 C4 Al1 55.46(8)
N5 C4 Al1 54.92(8)
N3 C4 Al1 176.32(11)
C4 N5 C31 124.52(13)
C4 N5 Al1 90.63(9)
C31 N5 Al1 140.30(11)
C4 N6 C41 126.60(14)
C4 N6 Al1 90.15(10)
C41 N6 Al1 140.09(11)
N3 C7 C9 110.55(16)
N3 C7 C8 111.39(15)
C9 C7 C8 112.83(18)
N3 C7 H7 107.3
C9 C7 H7 107.3
C8 C7 H7 107.3
C7 C8 H8A 109.5
C7 C8 H8B 109.5
H8A C8 H8B 109.5
C7 C8 H8C 109.5
H8A C8 H8C 109.5
H8B C8 H8C 109.5
C7 C9 H9A 109.5
C7 C9 H9B 109.5
H9A C9 H9B 109.5
C7 C9 H9C 109.5
H9A C9 H9C 109.5
H9B C9 H9C 109.5
C16 C11 C12 117.35(16)
C16 C11 C1 120.92(15)
C12 C11 C1 121.73(15)
C13 C12 C11 121.42(18)
C13 C12 H12 119.3
C11 C12 H12 119.3
C14 C13 C12 120.34(19)
C14 C13 H13 119.8
C12 C13 H13 119.8
C15 C14 C13 119.36(18)
C15 C14 H14 120.3
C13 C14 H14 120.3
C14 C15 C16 120.63(18)
C14 C15 H15 119.7
C16 C15 H15 119.7
C15 C16 C11 120.87(18)
C15 C16 H16 119.6
C11 C16 H16 119.6
C26 C21 C22 118.10(15)
C26 C21 C1 122.59(15)
C22 C21 C1 119.15(15)
C23 C22 C21 121.17(16)
C23 C22 H22 119.4
C21 C22 H22 119.4
C24 C23 C22 120.06(17)
C24 C23 H23 120.0
C22 C23 H23 120.0
C23 C24 C25 119.44(17)
C23 C24 H24 120.3
C25 C24 H24 120.3
C26 C25 C24 120.59(17)
C26 C25 H25 119.7
C24 C25 H25 119.7
C25 C26 C21 120.63(16)
C25 C26 H26 119.7
C21 C26 H26 119.7
N5 C31 C32 109.22(13)
N5 C31 C36 111.84(13)
C32 C31 C36 109.40(14)
N5 C31 H31 108.8
C32 C31 H31 108.8
C36 C31 H31 108.8
C31 C32 C33 111.73(15)
C31 C32 H32A 109.3
C33 C32 H32A 109.3
C31 C32 H32B 109.3
C33 C32 H32B 109.3
H32A C32 H32B 107.9
C34 C33 C32 111.31(17)
C34 C33 H33A 109.4
C32 C33 H33A 109.4
C34 C33 H33B 109.4
C32 C33 H33B 109.4
H33A C33 H33B 108.0
C35 C34 C33 110.84(16)
C35 C34 H34A 109.5
C33 C34 H34A 109.5
C35 C34 H34B 109.5
C33 C34 H34B 109.5
H34A C34 H34B 108.1
C34 C35 C36 111.32(15)
C34 C35 H35A 109.4
C36 C35 H35A 109.4
C34 C35 H35B 109.4
C36 C35 H35B 109.4
H35A C35 H35B 108.0
C35 C36 C31 111.23(15)
C35 C36 H36A 109.4
C31 C36 H36A 109.4
C35 C36 H36B 109.4
C31 C36 H36B 109.4
H36A C36 H36B 108.0
N6 C41 C42 109.67(15)
N6 C41 C46 110.75(14)
C42 C41 C46 110.17(15)
N6 C41 H41 108.7
C42 C41 H41 108.7
C46 C41 H41 108.7
C41 C42 C43 112.47(18)
C41 C42 H42A 109.1
C43 C42 H42A 109.1
C41 C42 H42B 109.1
C43 C42 H42B 109.1
H42A C42 H42B 107.8
C44 C43 C42 111.56(17)
C44 C43 H43A 109.3
C42 C43 H43A 109.3
C44 C43 H43B 109.3
C42 C43 H43B 109.3
H43A C43 H43B 108.0
C45 C44 C43 110.94(18)
C45 C44 H44A 109.5
C43 C44 H44A 109.5
C45 C44 H44B 109.5
C43 C44 H44B 109.5
H44A C44 H44B 108.0
C44 C45 C46 111.21(18)
C44 C45 H45A 109.4
C46 C45 H45A 109.4
C44 C45 H45B 109.4
C46 C45 H45B 109.4
H45A C45 H45B 108.0
C41 C46 C45 111.44(16)
C41 C46 H46A 109.3
C45 C46 H46A 109.3
C41 C46 H46B 109.3
C45 C46 H46B 109.3
H46A C46 H46B 108.0
C52 C51 Al1 121.83(14)
C52 C51 H51A 106.9
Al1 C51 H51A 106.9
C52 C51 H51B 106.9
Al1 C51 H51B 106.9
H51A C51 H51B 106.7
C51 C52 C53 113.2(2)
C51 C52 C54 111.3(3)
C53 C52 C54 110.1(3)
C51 C52 H52 107.3
C53 C52 H52 107.3
C54 C52 H52 107.3
C53A C52A C54A 109.9(12)
C53A C52A H52A 108.3
C54A C52A H52A 108.3
C52A C53A H53D 109.5
C52A C53A H53E 109.5
H53D C53A H53E 109.5
C52A C53A H53F 109.5
H53D C53A H53F 109.5
H53E C53A H53F 109.5
C52A C54A H54D 109.5
C52A C54A H54E 109.5
H54D C54A H54E 109.5
C52A C54A H54F 109.5
H54D C54A H54F 109.5
H54E C54A H54F 109.5
C56 C55 Al1 118.4(2)
C56 C55 H55A 107.7
Al1 C55 H55A 107.7
C56 C55 H55B 107.7
Al1 C55 H55B 107.7
H55A C55 H55B 107.1
C55 C56 C58 115.7(10)
C55 C56 C57 113.2(6)
C58 C56 C57 109.8(9)
C55 C56 H56 105.7
C58 C56 H56 105.7
C57 C56 H56 105.7
C58A C56A C57A 110.4(7)
C58A C56A H56A 105.8
C57A C56A H56A 105.8
C56A C57A H57D 109.5
C56A C57A H57E 109.5
H57D C57A H57E 109.5
C56A C57A H57F 109.5
H57D C57A H57F 109.5
H57E C57A H57F 109.5
C56A C58A H58D 109.5
C56A C58A H58E 109.5
H58D C58A H58E 109.5
C56A C58A H58F 109.5
H58D C58A H58F 109.5
H58E C58A H58F 109.5

loop_
_geom_bond_atom_site_label_1
_geom_bond_atom_site_label_2
_geom_bond_distance
Al1 N5 1.9302(14)
Al1 N6 1.9429(14)
Al1 C55 1.9738(19)
Al1 C51 1.975(2)
Al1 C4 2.3585(16)
C1 C2 1.339(2)
C1 C11 1.485(2)
C1 C21 1.494(2)
C2 N3 1.403(2)
C2 H2 0.9400
N3 C4 1.403(2)
N3 C7 1.488(2)
C4 N6 1.332(2)
C4 N5 1.334(2)
N5 C31 1.4625(19)
N6 C41 1.461(2)
C7 C9 1.509(3)
C7 C8 1.522(3)
C7 H7 0.9900
C8 H8A 0.9700
C8 H8B 0.9700
C8 H8C 0.9700
C9 H9A 0.9700
C9 H9B 0.9700
C9 H9C 0.9700
C11 C16 1.396(2)
C11 C12 1.397(2)
C12 C13 1.381(3)
C12 H12 0.9400
C13 C14 1.379(3)
C13 H13 0.9400
C14 C15 1.376(3)
C14 H14 0.9400
C15 C16 1.388(3)
C15 H15 0.9400
C16 H16 0.9400
C21 C26 1.391(2)
C21 C22 1.393(2)
C22 C23 1.381(3)
C22 H22 0.9400
C23 C24 1.379(3)
C23 H23 0.9400
C24 C25 1.383(3)
C24 H24 0.9400
C25 C26 1.380(2)
C25 H25 0.9400
C26 H26 0.9400
C31 C32 1.524(2)
C31 C36 1.526(2)
C31 H31 0.9900
C32 C33 1.527(2)
C32 H32A 0.9800
C32 H32B 0.9800
C33 C34 1.520(3)
C33 H33A 0.9800
C33 H33B 0.9800
C34 C35 1.517(3)
C34 H34A 0.9800
C34 H34B 0.9800
C35 C36 1.524(2)
C35 H35A 0.9800
C35 H35B 0.9800
C36 H36A 0.9800
C36 H36B 0.9800
C41 C42 1.520(3)
C41 C46 1.524(2)
C41 H41 0.9900
C42 C43 1.525(3)
C42 H42A 0.9800
C42 H42B 0.9800
C43 C44 1.517(3)
C43 H43A 0.9800
C43 H43B 0.9800
C44 C45 1.507(3)
C44 H44A 0.9800
C44 H44B 0.9800
C45 C46 1.527(3)
C45 H45A 0.9800
C45 H45B 0.9800
C46 H46A 0.9800
C46 H46B 0.9800
C51 C52 1.518(3)
C51 H51A 0.9800
C51 H51B 0.9800
C52 C53 1.527(3)
C52 C54 1.530(6)
C52 H52 0.9900
C53 H53A 0.9700
C53 H53B 0.9700
C53 H53C 0.9700
C54 H54A 0.9700
C54 H54B 0.9700
C54 H54C 0.9700
C52A C53A 1.524(8)
C52A C54A 1.524(8)
C52A H52A 0.9900
C53A H53D 0.9700
C53A H53E 0.9700
C53A H53F 0.9700
C54A H54D 0.9700
C54A H54E 0.9700
C54A H54F 0.9700
C55 C56 1.511(4)
C55 H55A 0.9800
C55 H55B 0.9800
C56 C58 1.519(8)
C56 C57 1.527(6)
C56 H56 0.9900
C57 H57A 0.9700
C57 H57B 0.9700
C57 H57C 0.9700
C58 H58A 0.9700
C58 H58B 0.9700
C58 H58C 0.9700
C56A C58A 1.519(8)
C56A C57A 1.523(5)
C56A H56A 0.9900
C57A H57D 0.9700
C57A H57E 0.9700
C57A H57F 0.9700
C58A H58D 0.9700
C58A H58E 0.9700
C58A H58F 0.9700

loop_
_geom_torsion_atom_site_label_1
_geom_torsion_atom_site_label_2
_geom_torsion_atom_site_label_3
_geom_torsion_atom_site_label_4
_geom_torsion
C11 C1 C2 N3 171.72(14)
C21 C1 C2 N3 -12.5(2)
C1 C2 N3 C4 -59.1(2)
C1 C2 N3 C7 149.36(16)
C2 N3 C4 N6 -35.7(2)
C7 N3 C4 N6 116.08(18)
C2 N3 C4 N5 147.44(15)
C7 N3 C4 N5 -60.8(2)
C2 N3 C4 Al1 -158.3(17)
C7 N3 C4 Al1 -6.6(19)
N5 Al1 C4 N6 178.86(15)
C55 Al1 C4 N6 86.87(12)
C51 Al1 C4 N6 -93.53(12)
N6 Al1 C4 N5 -178.86(15)
C55 Al1 C4 N5 -91.99(12)
C51 Al1 C4 N5 87.61(12)
N5 Al1 C4 N3 -56.3(18)
N6 Al1 C4 N3 124.9(18)
C55 Al1 C4 N3 -148.3(18)
C51 Al1 C4 N3 31.3(18)
N6 C4 N5 C31 159.29(14)
N3 C4 N5 C31 -23.4(2)
Al1 C4 N5 C31 160.29(17)
N6 C4 N5 Al1 -1.00(13)
N3 C4 N5 Al1 176.35(13)
N6 Al1 N5 C4 0.69(9)
C55 Al1 N5 C4 107.29(11)
C51 Al1 N5 C4 -111.82(11)
N6 Al1 N5 C31 -153.52(18)
C55 Al1 N5 C31 -46.92(19)
C51 Al1 N5 C31 93.97(18)
C4 Al1 N5 C31 -154.2(2)
N5 C4 N6 C41 164.23(15)
N3 C4 N6 C41 -13.0(3)
Al1 C4 N6 C41 163.24(18)
N5 C4 N6 Al1 0.99(13)
N3 C4 N6 Al1 -176.24(14)
N5 Al1 N6 C4 -0.69(9)
C55 Al1 N6 C4 -111.05(11)
C51 Al1 N6 C4 107.47(11)
N5 Al1 N6 C41 -159.54(19)
C55 Al1 N6 C41 90.11(18)
C51 Al1 N6 C41 -51.4(2)
C4 Al1 N6 C41 -158.8(2)
C4 N3 C7 C9 145.58(18)
C2 N3 C7 C9 -61.7(2)
C4 N3 C7 C8 -88.13(19)
C2 N3 C7 C8 64.6(2)
C2 C1 C11 C16 156.52(16)
C21 C1 C11 C16 -19.4(2)
C2 C1 C11 C12 -23.3(2)
C21 C1 C11 C12 160.72(15)
C16 C11 C12 C13 -1.9(3)
C1 C11 C12 C13 177.91(17)
C11 C12 C13 C14 1.4(3)
C12 C13 C14 C15 -0.2(3)
C13 C14 C15 C16 -0.4(3)
C14 C15 C16 C11 -0.2(3)
C12 C11 C16 C15 1.3(2)
C1 C11 C16 C15 -178.55(16)
C2 C1 C21 C26 120.44(18)
C11 C1 C21 C26 -63.7(2)
C2 C1 C21 C22 -64.3(2)
C11 C1 C21 C22 111.58(17)
C26 C21 C22 C23 1.1(3)
C1 C21 C22 C23 -174.39(16)
C21 C22 C23 C24 -0.7(3)
C22 C23 C24 C25 -0.3(3)
C23 C24 C25 C26 0.9(3)
C24 C25 C26 C21 -0.6(3)
C22 C21 C26 C25 -0.4(3)
C1 C21 C26 C25 174.86(16)
C4 N5 C31 C32 -117.25(17)
Al1 N5 C31 C32 30.9(2)
C4 N5 C31 C36 121.51(16)
Al1 N5 C31 C36 -90.37(19)
N5 C31 C32 C33 -179.16(15)
C36 C31 C32 C33 -56.4(2)
C31 C32 C33 C34 55.9(2)
C32 C33 C34 C35 -54.6(2)
C33 C34 C35 C36 55.4(2)
C34 C35 C36 C31 -57.3(2)
N5 C31 C36 C35 178.10(14)
C32 C31 C36 C35 56.96(19)
C4 N6 C41 C42 123.73(18)
Al1 N6 C41 C42 -83.0(2)
C4 N6 C41 C46 -114.47(18)
Al1 N6 C41 C46 38.8(2)
N6 C41 C42 C43 176.07(16)
C46 C41 C42 C43 53.9(2)
C41 C42 C43 C44 -54.1(3)
C42 C43 C44 C45 54.7(3)
C43 C44 C45 C46 -56.3(3)
N6 C41 C46 C45 -176.64(16)
C42 C41 C46 C45 -55.1(2)
C44 C45 C46 C41 57.1(2)
N5 Al1 C51 C52 -9.4(2)
N6 Al1 C51 C52 -88.0(2)
C55 Al1 C51 C52 131.47(18)
C4 Al1 C51 C52 -48.2(2)
Al1 C51 C52 C53 -170.8(2)
Al1 C51 C52 C54 64.6(4)
N5 Al1 C55 C56 -179.7(3)
N6 Al1 C55 C56 -102.7(3)
C51 Al1 C55 C56 39.7(3)
C4 Al1 C55 C56 -140.7(3)
Al1 C55 C56 C58 45.2(10)
Al1 C55 C56 C57 173.2(5)
